data_1514649
loop_
_publ_author_name
'Riener, Michelle'
'Nicewicz, David A.'

_publ_section_title
;
 Synthesis of cyclobutane lignans via an organic single electron
 oxidant-electron relay system.
;
_journal_issue 6
_journal_name_full 'Chemical science (Royal Society of Chemistry : 2010)'
_journal_page_first 2625
_journal_paper_doi 10.1039/C3SC50643F
_journal_volume 4
_journal_year 2013
_chemical_formula_moiety 'C22 H28 O6'
_chemical_formula_sum 'C22 H28 O6'
_chemical_formula_weight 388.44
_chemical_name_systematic
;
?
;
_space_group_crystal_system triclinic
_space_group_IT_number 2
_space_group_name_Hall '-P 1'
_space_group_name_H-M_alt 'P -1'
_symmetry_space_group_name_Hall '-P 1'
_symmetry_space_group_name_H-M 'P -1'
_atom_sites_solution_hydrogens geom
_atom_sites_solution_primary iterative
_audit_creation_date 2013-03-28
_audit_creation_method
;
Olex2 1.2-beta
(compiled Mar 21 2013 11:17:50, GUI svn.r4446)
;
_cell_angle_alpha 115.546(5)
_cell_angle_beta 90.919(6)
_cell_angle_gamma 98.363(6)
_cell_formula_units_Z 2
_cell_length_a 5.0348(4)
_cell_length_b 14.3242(9)
_cell_length_c 15.1715(10)
_cell_measurement_reflns_used 1804
_cell_measurement_temperature 100
_cell_measurement_theta_max 66.69
_cell_measurement_theta_min 3.47
_cell_volume 972.89(13)
_computing_data_reduction 'SAINT v8.27A (Bruker, 2012)'
_computing_molecular_graphics
;
O. V. Dolomanov, L. J. Bourhis, R. J. Gildea, J. A. K. Howard and H. Puschmann,
OLEX2: a complete structure solution, refinement and analysis program.
J. Appl. Cryst. (2009). 42, 339-341.
;
_computing_publication_material
;
O. V. Dolomanov, L. J. Bourhis, R. J. Gildea, J. A. K. Howard and H. Puschmann,
OLEX2: a complete structure solution, refinement and analysis program.
J. Appl. Cryst. (2009). 42, 339-341.
;
_computing_structure_refinement
;
SHELXL, G.M. Sheldrick, Acta Cryst.
(2008). A64, 112-122
;
_computing_structure_solution
;
olex2.solve (L.J. Bourhis, O.V. Dolomanov, R.J. Gildea, J.A.K. Howard,
H. Puschmann, in preparation, 2011)
;
_diffrn_ambient_temperature 100
_diffrn_measured_fraction_theta_full 0.934
_diffrn_measured_fraction_theta_max 0.953
_diffrn_measurement_device_type 'Bruker APEX-II CCD'
_diffrn_measurement_method '\f and \w scans'
_diffrn_radiation_monochromator graphite
_diffrn_radiation_type CuK\a
_diffrn_radiation_wavelength 1.54178
_diffrn_reflns_av_R_equivalents 0.0934
_diffrn_reflns_av_unetI/netI 0.1043
_diffrn_reflns_Laue_measured_fraction_full 0.934
_diffrn_reflns_Laue_measured_fraction_max 0.953
_diffrn_reflns_limit_h_max 5
_diffrn_reflns_limit_h_min -5
_diffrn_reflns_limit_k_max 17
_diffrn_reflns_limit_k_min -17
_diffrn_reflns_limit_l_max 17
_diffrn_reflns_limit_l_min -18
_diffrn_reflns_number 8212
_diffrn_reflns_point_group_measured_fraction_full 0.934
_diffrn_reflns_point_group_measured_fraction_max 0.953
_diffrn_reflns_theta_full 67.679
_diffrn_reflns_theta_max 66.796
_diffrn_reflns_theta_min 3.241
_diffrn_standards_number 0
_exptl_absorpt_coefficient_mu 0.785
_exptl_absorpt_correction_T_max 0.7528
_exptl_absorpt_correction_T_min 0.6220
_exptl_absorpt_correction_type multi-scan
_exptl_absorpt_process_details
;
SADABS-2012/1 (Bruker,2012) was used for absorption correction.
wR2(int) was 0.0772 before and 0.0564 after correction.
The Ratio of minimum to maximum transmission is 0.8262.
The \l/2 correction factor is 0.0015.
;
_exptl_crystal_colour 'clear colourless'
_exptl_crystal_colour_lustre clear
_exptl_crystal_colour_primary colourless
_exptl_crystal_density_diffrn 1.326
_exptl_crystal_description needle
_exptl_crystal_F_000 416
_exptl_crystal_size_max 0.4
_exptl_crystal_size_mid 0.05
_exptl_crystal_size_min 0.05
_refine_diff_density_max 0.232
_refine_diff_density_min -0.235
_refine_diff_density_rms 0.060
_refine_ls_extinction_method none
_refine_ls_goodness_of_fit_ref 1.010
_refine_ls_hydrogen_treatment constr
_refine_ls_matrix_type full
_refine_ls_number_parameters 259
_refine_ls_number_reflns 3264
_refine_ls_number_restraints 0
_refine_ls_restrained_S_all 1.010
_refine_ls_R_factor_all 0.1219
_refine_ls_R_factor_gt 0.0622
_refine_ls_shift/su_max 0.000
_refine_ls_shift/su_mean 0.000
_refine_ls_structure_factor_coef Fsqd
_refine_ls_weighting_details
;
w=1/[\s^2^(Fo^2^)+(0.0619P)^2^]
where P=(Fo^2^+2Fc^2^)/3
;
_refine_ls_weighting_scheme calc
_refine_ls_wR_factor_gt 0.1319
_refine_ls_wR_factor_ref 0.1578
_reflns_Friedel_coverage 0.000
_reflns_number_gt 1831
_reflns_number_total 3264
_reflns_threshold_expression 'I > 2\s(I)'
_cod_data_source_file c3sc50643f.txt
_cod_data_source_block x1303021
_cod_original_cell_volume 972.89(12)
_cod_database_code 1514649
_olex2_refinement_description
;
1. Fixed Uiso
At 1.2 times of:
All C(H) groups, All C(H,H) groups
At 1.5 times of:
All C(H,H,H) groups
2.a Ternary CH refined with riding coordinates:
C7(H7), C10(H10)
2.b Secondary CH2 refined with riding coordinates:
C8(H8A,H8B), C9(H9A,H9B)
2.c Aromatic/amide H refined with riding coordinates:
C2(H2), C5(H5), C13(H13), C16(H16)
2.d Idealised Me refined as rotating group:
C17(H17A,H17B,H17C), C18(H18A,H18B,H18C), C19(H19A,H19B,H19C), C20(H20A,H20B,
H20C), C21(H21A,H21B,H21C), C22(H22A,H22B,H22C)
;
_shelx_estimated_absorpt_t_max 0.962
_shelx_estimated_absorpt_t_min 0.744
_shelx_space_group_comment
;
The symmetry employed for this shelxl refinement is uniquely defined
by the following loop, which should always be used as a source of
symmetry information in preference to the above space-group names.
They are only intended as comments.
;
_shelxl_version_number 2013-2

loop_
_space_group_symop_operation_xyz
'x, y, z'
'-x, -y, -z'

loop_
_atom_site_label
_atom_site_type_symbol
_atom_site_fract_x
_atom_site_fract_y
_atom_site_fract_z
_atom_site_U_iso_or_equiv
_atom_site_adp_type
_atom_site_occupancy
_atom_site_site_symmetry_order
_atom_site_calc_flag
_atom_site_refinement_flags_posn
_atom_site_refinement_flags_adp
O1 O 1.1507(5) 0.80074(19) 0.32569(18) 0.0247(6) Uani 1 1 d . .
O2 O 0.6818(5) 0.5694(2) 0.45285(19) 0.0302(7) Uani 1 1 d . .
O3 O 0.3291(5) 0.4885(2) 0.30407(18) 0.0263(6) Uani 1 1 d . .
O4 O 0.2409(5) 0.83808(19) 0.04059(18) 0.0258(6) Uani 1 1 d . .
O5 O 0.6689(5) 1.1922(2) 0.27025(19) 0.0310(7) Uani 1 1 d . .
O6 O 0.9781(5) 1.11375(19) 0.35027(19) 0.0282(6) Uani 1 1 d . .
C1 C 0.9534(7) 0.7205(3) 0.3195(3) 0.0199(8) Uani 1 1 d . .
C2 C 0.9294(8) 0.6875(3) 0.3942(3) 0.0239(8) Uani 1 1 d . .
H2 H 1.0569 0.7189 0.4500 0.029 Uiso 1 1 calc R U
C3 C 0.7196(8) 0.6090(3) 0.3864(3) 0.0237(8) Uani 1 1 d . .
C4 C 0.5296(7) 0.5640(3) 0.3038(3) 0.0224(8) Uani 1 1 d . .
C5 C 0.5605(7) 0.5973(3) 0.2311(3) 0.0216(8) Uani 1 1 d . .
H5 H 0.4329 0.5662 0.1753 0.026 Uiso 1 1 calc R U
C6 C 0.7728(7) 0.6751(3) 0.2364(3) 0.0206(8) Uani 1 1 d . .
C7 C 0.7987(7) 0.7068(3) 0.1540(2) 0.0207(8) Uani 1 1 d . .
H7 H 0.9686 0.7583 0.1671 0.025 Uiso 1 1 calc R U
C8 C 0.7774(8) 0.6202(3) 0.0470(2) 0.0232(8) Uani 1 1 d . .
H8A H 0.9516 0.6145 0.0174 0.028 Uiso 1 1 calc R U
H8B H 0.6836 0.5507 0.0383 0.028 Uiso 1 1 calc R U
C9 C 0.5981(8) 0.6816(3) 0.0154(3) 0.0232(8) Uani 1 1 d . .
H9A H 0.6953 0.7223 -0.0165 0.028 Uiso 1 1 calc R U
H9B H 0.4297 0.6379 -0.0245 0.028 Uiso 1 1 calc R U
C10 C 0.5587(7) 0.7486(3) 0.1240(2) 0.0197(7) Uani 1 1 d . .
H10 H 0.3856 0.7192 0.1412 0.024 Uiso 1 1 calc R U
C11 C 0.5800(7) 0.8657(3) 0.1612(3) 0.0206(8) Uani 1 1 d . .
C12 C 0.4194(7) 0.9083(3) 0.1187(3) 0.0227(8) Uani 1 1 d . .
C13 C 0.4410(7) 1.0172(3) 0.1530(3) 0.0240(8) Uani 1 1 d . .
H13 H 0.3274 1.0451 0.1233 0.029 Uiso 1 1 calc R U
C14 C 0.6298(8) 1.0845(3) 0.2308(3) 0.0233(8) Uani 1 1 d . .
C15 C 0.7959(8) 1.0426(3) 0.2742(3) 0.0236(8) Uani 1 1 d . .
C16 C 0.7671(7) 0.9349(3) 0.2396(3) 0.0209(8) Uani 1 1 d . .
H16 H 0.8778 0.9069 0.2701 0.025 Uiso 1 1 calc R U
C17 C 1.3601(8) 0.8404(3) 0.4036(3) 0.0263(9) Uani 1 1 d . .
H17A H 1.4986 0.8901 0.3942 0.039 Uiso 1 1 calc R U
H17B H 1.4406 0.7821 0.4036 0.039 Uiso 1 1 calc R U
H17C H 1.2848 0.8761 0.4664 0.039 Uiso 1 1 calc R U
C18 C 0.8719(9) 0.6149(3) 0.5383(3) 0.0339(10) Uani 1 1 d . .
H18A H 1.0540 0.6062 0.5181 0.051 Uiso 1 1 calc R U
H18B H 0.8269 0.5796 0.5803 0.051 Uiso 1 1 calc R U
H18C H 0.8640 0.6898 0.5749 0.051 Uiso 1 1 calc R U
C19 C 0.1250(8) 0.4452(3) 0.2247(3) 0.0268(9) Uani 1 1 d . .
H19A H 0.2045 0.4079 0.1632 0.040 Uiso 1 1 calc R U
H19B H 0.0435 0.5018 0.2213 0.040 Uiso 1 1 calc R U
H19C H -0.0138 0.3962 0.2349 0.040 Uiso 1 1 calc R U
C20 C 0.0942(8) 0.8792(3) -0.0109(3) 0.0279(9) Uani 1 1 d . .
H20A H -0.0021 0.8214 -0.0705 0.042 Uiso 1 1 calc R U
H20B H 0.2189 0.9261 -0.0289 0.042 Uiso 1 1 calc R U
H20C H -0.0358 0.9185 0.0309 0.042 Uiso 1 1 calc R U
C21 C 0.4794(8) 1.2381(3) 0.2363(3) 0.0322(9) Uani 1 1 d . .
H21A H 0.4974 1.2202 0.1669 0.048 Uiso 1 1 calc R U
H21B H 0.5156 1.3145 0.2747 0.048 Uiso 1 1 calc R U
H21C H 0.2959 1.2107 0.2443 0.048 Uiso 1 1 calc R U
C22 C 1.1575(8) 1.0719(3) 0.3913(3) 0.0282(9) Uani 1 1 d . .
H22A H 1.2514 1.0239 0.3391 0.042 Uiso 1 1 calc R U
H22B H 1.0551 1.0336 0.4235 0.042 Uiso 1 1 calc R U
H22C H 1.2895 1.1293 0.4396 0.042 Uiso 1 1 calc R U

loop_
_atom_site_aniso_label
_atom_site_aniso_U_11
_atom_site_aniso_U_22
_atom_site_aniso_U_33
_atom_site_aniso_U_23
_atom_site_aniso_U_13
_atom_site_aniso_U_12
O1 0.0228(15) 0.0286(14) 0.0226(13) 0.0136(12) -0.0039(10) -0.0035(10)
O2 0.0366(18) 0.0342(16) 0.0246(14) 0.0186(12) 0.0004(12) 0.0020(12)
O3 0.0260(16) 0.0299(15) 0.0263(14) 0.0166(12) 0.0022(11) 0.0011(11)
O4 0.0249(16) 0.0288(15) 0.0261(14) 0.0140(12) -0.0025(11) 0.0061(11)
O5 0.0344(18) 0.0235(15) 0.0363(16) 0.0140(13) -0.0034(12) 0.0060(11)
O6 0.0312(17) 0.0209(14) 0.0292(14) 0.0084(12) -0.0064(11) 0.0039(11)
C1 0.018(2) 0.0187(19) 0.0241(19) 0.0097(15) 0.0022(14) 0.0063(14)
C2 0.026(2) 0.025(2) 0.0203(18) 0.0089(16) -0.0012(15) 0.0061(15)
C3 0.031(2) 0.024(2) 0.0211(19) 0.0126(16) 0.0051(15) 0.0088(15)
C4 0.021(2) 0.0205(19) 0.0241(19) 0.0092(16) 0.0048(15) 0.0019(14)
C5 0.024(2) 0.022(2) 0.0172(17) 0.0058(15) 0.0022(14) 0.0079(14)
C6 0.019(2) 0.023(2) 0.0218(18) 0.0113(16) 0.0028(14) 0.0069(14)
C7 0.021(2) 0.024(2) 0.0213(19) 0.0131(16) 0.0052(14) 0.0059(14)
C8 0.030(2) 0.024(2) 0.0178(18) 0.0110(15) 0.0049(14) 0.0053(15)
C9 0.024(2) 0.024(2) 0.0218(19) 0.0108(16) -0.0004(15) 0.0028(14)
C10 0.015(2) 0.0227(19) 0.0236(18) 0.0125(15) 0.0016(14) 0.0025(13)
C11 0.021(2) 0.024(2) 0.0214(19) 0.0133(16) 0.0067(14) 0.0064(14)
C12 0.021(2) 0.026(2) 0.0210(19) 0.0124(16) 0.0033(14) -0.0004(15)
C13 0.020(2) 0.029(2) 0.029(2) 0.0164(17) 0.0029(15) 0.0087(15)
C14 0.025(2) 0.021(2) 0.025(2) 0.0108(16) 0.0049(15) 0.0045(15)
C15 0.026(2) 0.027(2) 0.0179(18) 0.0094(16) 0.0046(15) 0.0062(15)
C16 0.021(2) 0.027(2) 0.0209(18) 0.0149(16) 0.0039(14) 0.0080(14)
C17 0.025(2) 0.027(2) 0.027(2) 0.0120(17) -0.0012(15) 0.0051(15)
C18 0.050(3) 0.032(2) 0.023(2) 0.0166(18) -0.0014(18) 0.0033(19)
C19 0.029(2) 0.023(2) 0.028(2) 0.0127(17) 0.0023(16) 0.0014(15)
C20 0.031(2) 0.030(2) 0.028(2) 0.0182(18) -0.0031(16) 0.0007(16)
C21 0.031(3) 0.028(2) 0.042(2) 0.0177(19) 0.0018(18) 0.0094(17)
C22 0.033(3) 0.027(2) 0.0228(19) 0.0091(17) -0.0005(16) 0.0060(16)

loop_
_atom_type_symbol
_atom_type_description
_atom_type_scat_dispersion_real
_atom_type_scat_dispersion_imag
_atom_type_scat_source
C C 0.0181 0.0091 'International Tables Vol C Tables 4.2.6.8 and 6.1.1.4'
H H 0.0000 0.0000 'International Tables Vol C Tables 4.2.6.8 and 6.1.1.4'
O O 0.0492 0.0322 'International Tables Vol C Tables 4.2.6.8 and 6.1.1.4'

loop_
_geom_angle_atom_site_label_1
_geom_angle_atom_site_label_2
_geom_angle_atom_site_label_3
_geom_angle
C1 O1 C17 118.1(3)
C3 O2 C18 116.6(3)
C4 O3 C19 116.5(3)
C12 O4 C20 117.6(3)
C14 O5 C21 117.0(3)
C15 O6 C22 116.8(3)
O1 C1 C2 122.2(3)
O1 C1 C6 116.5(3)
C6 C1 C2 121.3(3)
C1 C2 H2 120.0
C3 C2 C1 120.1(3)
C3 C2 H2 120.0
O2 C3 C2 124.9(3)
O2 C3 C4 115.6(3)
C2 C3 C4 119.5(3)
O3 C4 C3 114.8(3)
O3 C4 C5 126.2(3)
C5 C4 C3 119.0(3)
C4 C5 H5 118.7
C4 C5 C6 122.6(3)
C6 C5 H5 118.7
C1 C6 C5 117.5(3)
C1 C6 C7 122.3(3)
C5 C6 C7 120.2(3)
C6 C7 H7 109.5
C6 C7 C8 119.1(3)
C6 C7 C10 118.9(3)
C8 C7 H7 109.5
C8 C7 C10 88.6(3)
C10 C7 H7 109.5
C7 C8 H8A 113.8
C7 C8 H8B 113.8
H8A C8 H8B 111.0
C9 C8 C7 89.3(3)
C9 C8 H8A 113.8
C9 C8 H8B 113.8
C8 C9 H9A 113.7
C8 C9 H9B 113.7
H9A C9 H9B 111.0
C10 C9 C8 89.5(2)
C10 C9 H9A 113.7
C10 C9 H9B 113.7
C7 C10 H10 109.9
C9 C10 C7 89.0(3)
C9 C10 H10 109.9
C11 C10 C7 117.7(3)
C11 C10 C9 118.9(3)
C11 C10 H10 109.9
C12 C11 C10 121.5(3)
C12 C11 C16 117.9(3)
C16 C11 C10 120.7(3)
O4 C12 C11 116.4(3)
O4 C12 C13 122.2(3)
C11 C12 C13 121.4(3)
C12 C13 H13 120.1
C14 C13 C12 119.7(3)
C14 C13 H13 120.1
O5 C14 C13 124.8(3)
O5 C14 C15 115.6(3)
C13 C14 C15 119.6(3)
O6 C15 C14 116.3(3)
O6 C15 C16 124.4(3)
C16 C15 C14 119.3(3)
C11 C16 H16 118.9
C15 C16 C11 122.2(3)
C15 C16 H16 118.9
O1 C17 H17A 109.5
O1 C17 H17B 109.5
O1 C17 H17C 109.5
H17A C17 H17B 109.5
H17A C17 H17C 109.5
H17B C17 H17C 109.5
O2 C18 H18A 109.5
O2 C18 H18B 109.5
O2 C18 H18C 109.5
H18A C18 H18B 109.5
H18A C18 H18C 109.5
H18B C18 H18C 109.5
O3 C19 H19A 109.5
O3 C19 H19B 109.5
O3 C19 H19C 109.5
H19A C19 H19B 109.5
H19A C19 H19C 109.5
H19B C19 H19C 109.5
O4 C20 H20A 109.5
O4 C20 H20B 109.5
O4 C20 H20C 109.5
H20A C20 H20B 109.5
H20A C20 H20C 109.5
H20B C20 H20C 109.5
O5 C21 H21A 109.5
O5 C21 H21B 109.5
O5 C21 H21C 109.5
H21A C21 H21B 109.5
H21A C21 H21C 109.5
H21B C21 H21C 109.5
O6 C22 H22A 109.5
O6 C22 H22B 109.5
O6 C22 H22C 109.5
H22A C22 H22B 109.5
H22A C22 H22C 109.5
H22B C22 H22C 109.5

loop_
_geom_bond_atom_site_label_1
_geom_bond_atom_site_label_2
_geom_bond_distance
O1 C1 1.374(4)
O1 C17 1.427(4)
O2 C3 1.357(4)
O2 C18 1.440(4)
O3 C4 1.370(4)
O3 C19 1.422(4)
O4 C12 1.378(4)
O4 C20 1.418(4)
O5 C14 1.374(4)
O5 C21 1.437(4)
O6 C15 1.376(4)
O6 C22 1.423(4)
C1 C2 1.404(5)
C1 C6 1.387(5)
C2 H2 0.9500
C2 C3 1.389(5)
C3 C4 1.410(5)
C4 C5 1.379(5)
C5 H5 0.9500
C5 C6 1.402(5)
C6 C7 1.504(5)
C7 H7 1.0000
C7 C8 1.550(5)
C7 C10 1.566(5)
C8 H8A 0.9900
C8 H8B 0.9900
C8 C9 1.548(5)
C9 H9A 0.9900
C9 H9B 0.9900
C9 C10 1.542(5)
C10 H10 1.0000
C10 C11 1.508(5)
C11 C12 1.380(5)
C11 C16 1.400(5)
C12 C13 1.403(5)
C13 H13 0.9500
C13 C14 1.394(5)
C14 C15 1.400(5)
C15 C16 1.382(5)
C16 H16 0.9500
C17 H17A 0.9800
C17 H17B 0.9800
C17 H17C 0.9800
C18 H18A 0.9800
C18 H18B 0.9800
C18 H18C 0.9800
C19 H19A 0.9800
C19 H19B 0.9800
C19 H19C 0.9800
C20 H20A 0.9800
C20 H20B 0.9800
C20 H20C 0.9800
C21 H21A 0.9800
C21 H21B 0.9800
C21 H21C 0.9800
C22 H22A 0.9800
C22 H22B 0.9800
C22 H22C 0.9800

loop_
_geom_torsion_atom_site_label_1
_geom_torsion_atom_site_label_2
_geom_torsion_atom_site_label_3
_geom_torsion_atom_site_label_4
_geom_torsion
O1 C1 C2 C3 177.2(3)
O1 C1 C6 C5 -176.4(3)
O1 C1 C6 C7 3.5(5)
O2 C3 C4 O3 1.8(5)
O2 C3 C4 C5 -177.5(3)
O3 C4 C5 C6 -179.8(3)
O4 C12 C13 C14 -178.4(3)
O5 C14 C15 O6 -0.3(5)
O5 C14 C15 C16 179.2(3)
O6 C15 C16 C11 -179.4(3)
C1 C2 C3 O2 178.2(3)
C1 C2 C3 C4 -0.8(5)
C1 C6 C7 C8 132.0(4)
C1 C6 C7 C10 -122.0(4)
C2 C1 C6 C5 2.0(5)
C2 C1 C6 C7 -178.2(3)
C2 C3 C4 O3 -179.2(3)
C2 C3 C4 C5 1.6(5)
C3 C4 C5 C6 -0.6(5)
C4 C5 C6 C1 -1.2(5)
C4 C5 C6 C7 178.9(3)
C5 C6 C7 C8 -48.1(5)
C5 C6 C7 C10 57.8(5)
C6 C1 C2 C3 -1.0(5)
C6 C7 C8 C9 137.0(3)
C6 C7 C10 C9 -137.2(3)
C6 C7 C10 C11 100.4(4)
C7 C8 C9 C10 -14.5(3)
C7 C10 C11 C12 162.3(3)
C7 C10 C11 C16 -17.0(5)
C8 C7 C10 C9 -14.4(3)
C8 C7 C10 C11 -136.8(3)
C8 C9 C10 C7 14.4(3)
C8 C9 C10 C11 135.8(3)
C9 C10 C11 C12 56.8(5)
C9 C10 C11 C16 -122.4(4)
C10 C7 C8 C9 14.3(3)
C10 C11 C12 O4 -0.4(5)
C10 C11 C12 C13 -179.5(3)
C10 C11 C16 C15 178.6(3)
C11 C12 C13 C14 0.6(6)
C12 C11 C16 C15 -0.7(5)
C12 C13 C14 O5 179.9(3)
C12 C13 C14 C15 -0.1(5)
C13 C14 C15 O6 179.7(3)
C13 C14 C15 C16 -0.8(5)
C14 C15 C16 C11 1.2(5)
C16 C11 C12 O4 178.9(3)
C16 C11 C12 C13 -0.3(5)
C17 O1 C1 C2 9.6(5)
C17 O1 C1 C6 -172.1(3)
C18 O2 C3 C2 1.5(5)
C18 O2 C3 C4 -179.4(3)
C19 O3 C4 C3 176.6(3)
C19 O3 C4 C5 -4.2(5)
C20 O4 C12 C11 -173.4(3)
C20 O4 C12 C13 5.7(5)
C21 O5 C14 C13 7.9(5)
C21 O5 C14 C15 -172.1(3)
C22 O6 C15 C14 -176.7(3)
C22 O6 C15 C16 3.9(5)
